data_2227175
loop_
_publ_author_name
'Applewhite, Malcolm J.'

_publ_section_title
;
 <i>tert</i>-Butyl 4-cyanophenyl carbonate
;
_journal_coeditor_code BH2315
_journal_issue 10
_journal_name_full 'Acta Crystallographica Section E'
_journal_page_first o2681
_journal_paper_doi 10.1107/S1600536810038602
_journal_volume 66
_journal_year 2010
_chemical_formula_iupac 'C12 H13 N O3'
_chemical_formula_moiety 'C12 H13 N O3'
_chemical_formula_sum 'C12 H13 N O3'
_chemical_formula_weight 219.23
_chemical_name_common 'tboc benzonitrile'
_chemical_name_systematic
;
<i>tert</i>-Butyl 4-cyanophenyl carbonate
;
_space_group_IT_number 14
_symmetry_cell_setting monoclinic
_symmetry_space_group_name_Hall '-P 2ybc'
_symmetry_space_group_name_H-M 'P 1 21/c 1'
_atom_sites_solution_hydrogens geom
_atom_sites_solution_primary direct
_atom_sites_solution_secondary difmap
_audit_creation_method SHELXL-97
_cell_angle_alpha 90.00
_cell_angle_beta 101.1100(10)
_cell_angle_gamma 90.00
_cell_formula_units_Z 4
_cell_length_a 5.7347(7)
_cell_length_b 14.3237(16)
_cell_length_c 13.7727(16)
_cell_measurement_reflns_used 3143
_cell_measurement_temperature 296(2)
_cell_measurement_theta_max 27.482
_cell_measurement_theta_min 2.844
_cell_volume 1110.1(2)
_computing_cell_refinement 'SAINT (Bruker, 2009)'
_computing_data_collection 'APEX2 (Bruker, 2009)'
_computing_data_reduction 'SAINT (Bruker, 2009)'
_computing_molecular_graphics
;
X-SEED (Barbour, 2001; Atwood & Barbour, 2003)
;
_computing_publication_material
;
X-SEED (Barbour, 2001; Atwood & Barbour, 2003)
;
_computing_structure_refinement 'SHELXL97 (Sheldrick, 2008)'
_computing_structure_solution 'SHELXS97 (Sheldrick, 2008)'
_diffrn_ambient_temperature 296(2)
_diffrn_measured_fraction_theta_full 0.999
_diffrn_measured_fraction_theta_max 0.915
_diffrn_measurement_device_type 'Bruker APEX CCD area-detector'
_diffrn_measurement_method \w
_diffrn_radiation_monochromator graphite
_diffrn_radiation_source 'fine-focus sealed tube'
_diffrn_radiation_type MoK\a
_diffrn_radiation_wavelength 0.71073
_diffrn_reflns_av_R_equivalents 0.0165
_diffrn_reflns_av_sigmaI/netI 0.0194
_diffrn_reflns_limit_h_max 7
_diffrn_reflns_limit_h_min -7
_diffrn_reflns_limit_k_max 14
_diffrn_reflns_limit_k_min -18
_diffrn_reflns_limit_l_max 15
_diffrn_reflns_limit_l_min -17
_diffrn_reflns_number 6536
_diffrn_reflns_theta_full 26.00
_diffrn_reflns_theta_max 27.90
_diffrn_reflns_theta_min 2.07
_diffrn_standards_number 0
_exptl_absorpt_coefficient_mu 0.095
_exptl_absorpt_correction_T_max 0.9887
_exptl_absorpt_correction_T_min 0.9586
_exptl_absorpt_correction_type multi-scan
_exptl_absorpt_process_details '(SADABS; Bruker, 2009)'
_exptl_crystal_colour colourless
_exptl_crystal_density_diffrn 1.312
_exptl_crystal_density_method 'not measured'
_exptl_crystal_description plate
_exptl_crystal_F_000 464
_exptl_crystal_size_max 0.45
_exptl_crystal_size_mid 0.25
_exptl_crystal_size_min 0.12
_refine_diff_density_max 0.306
_refine_diff_density_min -0.230
_refine_ls_extinction_method none
_refine_ls_goodness_of_fit_ref 1.048
_refine_ls_hydrogen_treatment constr
_refine_ls_matrix_type full
_refine_ls_number_constraints 0
_refine_ls_number_parameters 148
_refine_ls_number_reflns 2427
_refine_ls_number_restraints 0
_refine_ls_restrained_S_all 1.048
_refine_ls_R_factor_all 0.0397
_refine_ls_R_factor_gt 0.0342
_refine_ls_shift/su_max 0.000
_refine_ls_shift/su_mean 0.000
_refine_ls_structure_factor_coef Fsqd
_refine_ls_weighting_details 'calc w=1/[\s^2^(Fo^2^)+(0.0448P)^2^+0.3462P] where P=(Fo^2^+2Fc^2^)/3'
_refine_ls_weighting_scheme calc
_refine_ls_wR_factor_gt 0.0868
_refine_ls_wR_factor_ref 0.0905
_reflns_number_gt 2100
_reflns_number_total 2427
_reflns_threshold_expression I>2\s(I)
_cod_data_source_file bh2315.cif
_cod_data_source_block I
_cod_original_sg_symbol_H-M 'P 21/c'
_cod_database_code 2227175
_cod_database_fobs_code 2227175

loop_
_symmetry_equiv_pos_as_xyz
'x, y, z'
'-x, y+1/2, -z+1/2'
'-x, -y, -z'
'x, -y-1/2, z-1/2'

loop_
_atom_site_type_symbol
_atom_site_label
_atom_site_fract_x
_atom_site_fract_y
_atom_site_fract_z
_atom_site_U_iso_or_equiv
_atom_site_adp_type
_atom_site_calc_flag
_atom_site_refinement_flags
_atom_site_occupancy
_atom_site_disorder_assembly
_atom_site_disorder_group
N N1 0.33241(18) 0.70351(7) 0.16270(7) 0.0241(2) Uani d . 1 . .
C C2 0.4174(2) 0.69212(8) 0.24446(8) 0.0182(2) Uani d . 1 . .
C C3 0.52163(19) 0.67936(8) 0.34783(8) 0.0163(2) Uani d . 1 . .
C C4 0.74719(19) 0.71664(8) 0.38553(8) 0.0180(2) Uani d . 1 . .
H H4 0.8322 0.7469 0.3438 0.022 Uiso calc R 1 . .
C C5 0.84213(19) 0.70792(8) 0.48552(8) 0.0187(2) Uani d . 1 . .
H H5 0.9911 0.7325 0.5117 0.022 Uiso calc R 1 . .
C C6 0.7118(2) 0.66212(8) 0.54586(8) 0.0170(2) Uani d . 1 . .
C C7 0.4902(2) 0.62391(8) 0.50998(8) 0.0187(2) Uani d . 1 . .
H H7 0.4072 0.5931 0.5521 0.022 Uiso calc R 1 . .
C C8 0.3944(2) 0.63258(8) 0.40994(8) 0.0182(2) Uani d . 1 . .
H H8 0.2459 0.6073 0.3843 0.022 Uiso calc R 1 . .
O O9 0.79952(14) 0.65945(6) 0.64836(6) 0.0199(2) Uani d . 1 . .
C C10 0.97513(19) 0.59643(8) 0.68019(8) 0.0159(2) Uani d . 1 . .
O O11 1.04663(14) 0.53999(6) 0.62887(6) 0.0211(2) Uani d . 1 . .
O O12 1.04148(14) 0.61088(6) 0.77662(5) 0.01731(19) Uani d . 1 . .
C C13 1.22277(19) 0.54939(8) 0.83729(8) 0.0161(2) Uani d . 1 . .
C C14 1.2463(2) 0.59433(9) 0.93865(8) 0.0210(3) Uani d . 1 . .
H H14A 1.3021 0.6573 0.9359 0.032 Uiso calc R 1 . .
H H14B 1.3575 0.5594 0.9860 0.032 Uiso calc R 1 . .
H H14C 1.0943 0.5947 0.9581 0.032 Uiso calc R 1 . .
C C15 1.1255(2) 0.45053(8) 0.83660(9) 0.0203(2) Uani d . 1 . .
H H15A 0.9751 0.4516 0.8574 0.030 Uiso calc R 1 . .
H H15B 1.2350 0.4123 0.8811 0.030 Uiso calc R 1 . .
H H15C 1.1050 0.4254 0.7709 0.030 Uiso calc R 1 . .
C C16 1.45548(19) 0.55369(8) 0.79966(8) 0.0189(2) Uani d . 1 . .
H H16A 1.4385 0.5204 0.7382 0.028 Uiso calc R 1 . .
H H16B 1.5798 0.5257 0.8475 0.028 Uiso calc R 1 . .
H H16C 1.4948 0.6177 0.7896 0.028 Uiso calc R 1 . .

loop_
_atom_site_aniso_label
_atom_site_aniso_U_11
_atom_site_aniso_U_22
_atom_site_aniso_U_33
_atom_site_aniso_U_12
_atom_site_aniso_U_13
_atom_site_aniso_U_23
N1 0.0254(5) 0.0257(6) 0.0193(5) -0.0037(4) -0.0003(4) 0.0010(4)
C2 0.0180(5) 0.0158(5) 0.0206(6) -0.0013(4) 0.0029(4) -0.0008(4)
C3 0.0179(5) 0.0151(5) 0.0150(5) 0.0023(4) 0.0012(4) -0.0004(4)
C4 0.0181(5) 0.0186(5) 0.0176(5) -0.0002(4) 0.0039(4) 0.0022(4)
C5 0.0150(5) 0.0210(6) 0.0189(6) -0.0004(4) 0.0007(4) 0.0001(4)
C6 0.0187(5) 0.0184(5) 0.0135(5) 0.0058(4) 0.0019(4) 0.0013(4)
C7 0.0201(5) 0.0181(6) 0.0191(6) 0.0015(4) 0.0070(4) 0.0025(4)
C8 0.0158(5) 0.0175(5) 0.0207(6) -0.0009(4) 0.0022(4) -0.0012(4)
O9 0.0201(4) 0.0259(4) 0.0133(4) 0.0071(3) 0.0020(3) 0.0025(3)
C10 0.0144(5) 0.0171(5) 0.0160(5) -0.0008(4) 0.0029(4) 0.0025(4)
O11 0.0240(4) 0.0221(4) 0.0167(4) 0.0043(3) 0.0026(3) -0.0016(3)
O12 0.0181(4) 0.0204(4) 0.0130(4) 0.0056(3) 0.0018(3) 0.0013(3)
C13 0.0153(5) 0.0179(5) 0.0144(5) 0.0036(4) 0.0008(4) 0.0032(4)
C14 0.0238(6) 0.0241(6) 0.0144(5) 0.0055(5) 0.0016(4) 0.0012(4)
C15 0.0192(5) 0.0197(6) 0.0221(6) 0.0001(4) 0.0040(4) 0.0035(4)
C16 0.0168(5) 0.0191(6) 0.0208(6) 0.0010(4) 0.0037(4) 0.0014(4)

loop_
_atom_type_symbol
_atom_type_description
_atom_type_scat_dispersion_real
_atom_type_scat_dispersion_imag
_atom_type_scat_source
C C 0.0033 0.0016 'International Tables Vol C Tables 4.2.6.8 and 6.1.1.4'
H H 0.0000 0.0000 'International Tables Vol C Tables 4.2.6.8 and 6.1.1.4'
N N 0.0061 0.0033 'International Tables Vol C Tables 4.2.6.8 and 6.1.1.4'
O O 0.0106 0.0060 'International Tables Vol C Tables 4.2.6.8 and 6.1.1.4'

loop_
_geom_angle_atom_site_label_1
_geom_angle_atom_site_label_2
_geom_angle_atom_site_label_3
_geom_angle_site_symmetry_1
_geom_angle_site_symmetry_3
_geom_angle
_geom_angle_publ_flag
N1 C2 C3 . . 178.86(13) ?
C8 C3 C4 . . 120.57(10) ?
C8 C3 C2 . . 119.85(10) ?
C4 C3 C2 . . 119.55(10) ?
C5 C4 C3 . . 119.42(10) ?
C5 C4 H4 . . 120.3 ?
C3 C4 H4 . . 120.3 ?
C6 C5 C4 . . 119.01(10) ?
C6 C5 H5 . . 120.5 ?
C4 C5 H5 . . 120.5 ?
C7 C6 C5 . . 122.50(10) ?
C7 C6 O9 . . 118.29(10) ?
C5 C6 O9 . . 119.07(10) ?
C6 C7 C8 . . 118.67(10) ?
C6 C7 H7 . . 120.7 ?
C8 C7 H7 . . 120.7 ?
C7 C8 C3 . . 119.82(10) ?
C7 C8 H8 . . 120.1 ?
C3 C8 H8 . . 120.1 ?
C10 O9 C6 . . 116.18(9) ?
O11 C10 O12 . . 129.21(10) ?
O11 C10 O9 . . 125.05(10) ?
O12 C10 O9 . . 105.73(9) ?
C10 O12 C13 . . 120.28(8) ?
O12 C13 C14 . . 101.18(8) ?
O12 C13 C15 . . 109.34(9) ?
C14 C13 C15 . . 111.57(9) ?
O12 C13 C16 . . 110.35(9) ?
C14 C13 C16 . . 111.52(9) ?
C15 C13 C16 . . 112.32(9) ?
C13 C14 H14A . . 109.5 ?
C13 C14 H14B . . 109.5 ?
H14A C14 H14B . . 109.5 ?
C13 C14 H14C . . 109.5 ?
H14A C14 H14C . . 109.5 ?
H14B C14 H14C . . 109.5 ?
C13 C15 H15A . . 109.5 ?
C13 C15 H15B . . 109.5 ?
H15A C15 H15B . . 109.5 ?
C13 C15 H15C . . 109.5 ?
H15A C15 H15C . . 109.5 ?
H15B C15 H15C . . 109.5 ?
C13 C16 H16A . . 109.5 ?
C13 C16 H16B . . 109.5 ?
H16A C16 H16B . . 109.5 ?
C13 C16 H16C . . 109.5 ?
H16A C16 H16C . . 109.5 ?
H16B C16 H16C . . 109.5 ?

loop_
_geom_bond_atom_site_label_1
_geom_bond_atom_site_label_2
_geom_bond_site_symmetry_2
_geom_bond_distance
_geom_bond_publ_flag
N1 C2 . 1.1493(15) ?
C2 C3 . 1.4455(15) ?
C3 C8 . 1.3979(16) ?
C3 C4 . 1.4032(15) ?
C4 C5 . 1.3855(15) ?
C4 H4 . 0.9300 ?
C5 C6 . 1.3850(16) ?
C5 H5 . 0.9300 ?
C6 C7 . 1.3846(16) ?
C6 O9 . 1.4049(13) ?
C7 C8 . 1.3871(16) ?
C7 H7 . 0.9300 ?
C8 H8 . 0.9300 ?
O9 C10 . 1.3605(13) ?
C10 O11 . 1.1971(14) ?
C10 O12 . 1.3254(13) ?
O12 C13 . 1.4899(13) ?
C13 C14 . 1.5194(15) ?
C13 C15 . 1.5214(16) ?
C13 C16 . 1.5231(15) ?
C14 H14A . 0.9600 ?
C14 H14B . 0.9600 ?
C14 H14C . 0.9600 ?
C15 H15A . 0.9600 ?
C15 H15B . 0.9600 ?
C15 H15C . 0.9600 ?
C16 H16A . 0.9600 ?
C16 H16B . 0.9600 ?
C16 H16C . 0.9600 ?

loop_
_geom_torsion_atom_site_label_1
_geom_torsion_atom_site_label_2
_geom_torsion_atom_site_label_3
_geom_torsion_atom_site_label_4
_geom_torsion_site_symmetry_1
_geom_torsion_site_symmetry_2
_geom_torsion_site_symmetry_3
_geom_torsion_site_symmetry_4
_geom_torsion
_geom_torsion_publ_flag
C8 C3 C4 C5 . . . . -0.93(17) ?
C2 C3 C4 C5 . . . . 177.14(10) ?
C3 C4 C5 C6 . . . . 0.27(17) ?
C4 C5 C6 C7 . . . . 0.48(17) ?
C4 C5 C6 O9 . . . . -175.16(10) ?
C5 C6 C7 C8 . . . . -0.55(17) ?
O9 C6 C7 C8 . . . . 175.12(10) ?
C6 C7 C8 C3 . . . . -0.12(17) ?
C4 C3 C8 C7 . . . . 0.86(17) ?
C2 C3 C8 C7 . . . . -177.20(10) ?
C7 C6 O9 C10 . . . . 105.80(12) ?
C5 C6 O9 C10 . . . . -78.37(13) ?
C6 O9 C10 O11 . . . . -5.43(16) ?
C6 O9 C10 O12 . . . . 175.49(9) ?
O11 C10 O12 C13 . . . . -2.85(17) ?
O9 C10 O12 C13 . . . . 176.18(8) ?
C10 O12 C13 C14 . . . . 177.84(9) ?
C10 O12 C13 C15 . . . . -64.35(12) ?
C10 O12 C13 C16 . . . . 59.67(12) ?

loop_
_cod_related_entry_id
_cod_related_entry_database
_cod_related_entry_code
1 ChemSpider 30656179
